data_7245805
loop_
_publ_author_name
'Lu, Yang'
'Sun, Mingming'
'Xi, Ning'

_publ_section_title
;
 Effects of fluorine bonding and nonbonding interactions on 19F chemical
 shifts
;
_journal_issue 49
_journal_name_full 'RSC Advances'
_journal_page_first 32082
_journal_page_last 32096
_journal_paper_doi 10.1039/D2RA06660B
_journal_volume 12
_journal_year 2022
_chemical_formula_sum 'C14 H16 F2 N2 O3'
_chemical_formula_weight 298.29
_space_group_IT_number 2
_space_group_name_Hall '-P 1'
_space_group_name_H-M_alt 'P -1'
_symmetry_cell_setting triclinic
_symmetry_space_group_name_H-M 'P -1'
_atom_sites_solution_hydrogens geom
_atom_sites_solution_primary direct
_atom_sites_solution_secondary difmap
_audit_creation_method SHELXL-97
_audit_update_record
;
2019-05-10 deposited with the CCDC.	2022-10-25 downloaded from the CCDC.
;
_cell_angle_alpha 110.521(5)
_cell_angle_beta 98.070(5)
_cell_angle_gamma 95.404(5)
_cell_formula_units_Z 2
_cell_length_a 8.2790(5)
_cell_length_b 8.8080(5)
_cell_length_c 10.5654(6)
_cell_measurement_reflns_used 8334
_cell_measurement_temperature 150(2)
_cell_measurement_theta_max 64.62
_cell_measurement_theta_min 4.53
_cell_volume 705.82(8)
_computing_structure_refinement 'SHELXL-97 (Sheldrick, 1997)'
_computing_structure_solution 'SHELXS-97 (Sheldrick, 1990)'
_diffrn_ambient_temperature 150(2)
_diffrn_measured_fraction_theta_full 0.955
_diffrn_measured_fraction_theta_max 0.955
_diffrn_measurement_device_type 'Xcalibur, Atlas, Gemini ultra'
_diffrn_measurement_method '\w scans'
_diffrn_radiation_monochromator graphite
_diffrn_radiation_source 'fine-focus sealed tube'
_diffrn_radiation_type CuK\a
_diffrn_radiation_wavelength 1.54178
_diffrn_reflns_av_R_equivalents 0.0868
_diffrn_reflns_av_sigmaI/netI 0.0297
_diffrn_reflns_limit_h_max 9
_diffrn_reflns_limit_h_min -9
_diffrn_reflns_limit_k_max 9
_diffrn_reflns_limit_k_min -10
_diffrn_reflns_limit_l_max 12
_diffrn_reflns_limit_l_min -11
_diffrn_reflns_number 21113
_diffrn_reflns_theta_full 65.34
_diffrn_reflns_theta_max 65.34
_diffrn_reflns_theta_min 4.55
_exptl_absorpt_coefficient_mu 0.998
_exptl_absorpt_correction_T_max 0.9068
_exptl_absorpt_correction_T_min 0.8253
_exptl_crystal_colour colourless
_exptl_crystal_density_diffrn 1.404
_exptl_crystal_density_method 'not measured'
_exptl_crystal_description block
_exptl_crystal_F_000 312
_exptl_crystal_size_max 0.20
_exptl_crystal_size_mid 0.15
_exptl_crystal_size_min 0.10
_refine_diff_density_max 0.292
_refine_diff_density_min -0.253
_refine_diff_density_rms 0.054
_refine_ls_extinction_method none
_refine_ls_goodness_of_fit_ref 1.042
_refine_ls_hydrogen_treatment mixed
_refine_ls_matrix_type full
_refine_ls_number_parameters 193
_refine_ls_number_reflns 2320
_refine_ls_number_restraints 0
_refine_ls_restrained_S_all 1.042
_refine_ls_R_factor_all 0.0643
_refine_ls_R_factor_gt 0.0549
_refine_ls_shift/su_max 0.000
_refine_ls_shift/su_mean 0.000
_refine_ls_structure_factor_coef Fsqd
_refine_ls_weighting_details 'calc w=1/[\s^2^(Fo^2^)+(0.0950P)^2^+0.2469P] where P=(Fo^2^+2Fc^2^)/3'
_refine_ls_weighting_scheme calc
_refine_ls_wR_factor_gt 0.1504
_refine_ls_wR_factor_ref 0.1617
_reflns_number_gt 1917
_reflns_number_total 2320
_reflns_threshold_expression >2sigma(I)
_cod_data_source_file d2ra06660b2.cif
_cod_data_source_block 1165-2
_cod_original_cell_volume 705.82(7)
_cod_database_code 7245805

loop_
_space_group_symop_id
_space_group_symop_operation_xyz
1 'x, y, z'
2 '-x, -y, -z'

loop_
_atom_site_label
_atom_site_type_symbol
_atom_site_fract_x
_atom_site_fract_y
_atom_site_fract_z
_atom_site_U_iso_or_equiv
_atom_site_adp_type
_atom_site_occupancy
_atom_site_symmetry_multiplicity
_atom_site_calc_flag
_atom_site_refinement_flags
_atom_site_disorder_assembly
_atom_site_disorder_group
F1 F 0.07886(17) 0.4897(2) 0.35761(13) 0.0662(5) Uani 1 1 d . . .
O2 O 0.85784(19) 0.8465(2) 0.37522(18) 0.0567(5) Uani 1 1 d . . .
O3 O 0.66476(19) 1.00913(19) 0.40711(18) 0.0554(5) Uani 1 1 d . . .
F2 F 0.36451(17) 0.3768(2) -0.00852(16) 0.0831(6) Uani 1 1 d . . .
N2 N -0.1965(2) 0.1347(2) -0.09224(18) 0.0469(5) Uani 1 1 d . . .
N1 N 0.3782(2) 0.5300(2) 0.26995(19) 0.0459(5) Uani 1 1 d . . .
C6 C -0.0589(3) 0.3187(3) 0.1370(2) 0.0444(5) Uani 1 1 d . . .
H1 H -0.1563 0.3074 0.1729 0.053 Uiso 1 1 calc R . .
C2 C 0.2292(3) 0.4389(3) 0.1790(2) 0.0443(5) Uani 1 1 d . . .
O1 O 0.4816(2) 0.3076(2) 0.2935(2) 0.0743(6) Uani 1 1 d . . .
C5 C -0.0585(2) 0.2362(3) -0.0035(2) 0.0413(5) Uani 1 1 d . . .
C1 C 0.0825(3) 0.4159(3) 0.2217(2) 0.0454(5) Uani 1 1 d . . .
C4 C 0.0876(3) 0.2600(3) -0.0510(2) 0.0523(6) Uani 1 1 d . . .
H5 H 0.0923 0.2085 -0.1456 0.063 Uiso 1 1 calc R . .
C3 C 0.2236(3) 0.3582(3) 0.0399(3) 0.0536(6) Uani 1 1 d . . .
C11 C 0.7212(3) 0.8682(3) 0.3935(2) 0.0431(5) Uani 1 1 d . . .
C9 C 0.5926(3) 0.7437(3) 0.4050(2) 0.0475(6) Uani 1 1 d . . .
H0aa H 0.5619 0.7881 0.4978 0.057 Uiso 1 1 calc R . .
C10 C 0.6492(3) 0.5795(3) 0.3849(3) 0.0539(6) Uani 1 1 d . . .
H9A H 0.7362 0.5626 0.3281 0.065 Uiso 1 1 calc R . .
H9B H 0.6934 0.5730 0.4746 0.065 Uiso 1 1 calc R . .
C13 C -0.3345(3) 0.0888(3) -0.0355(3) 0.0575(7) Uani 1 1 d . . .
H10A H -0.2977 0.0319 0.0256 0.086 Uiso 1 1 calc R . .
H10B H -0.4221 0.0158 -0.1105 0.086 Uiso 1 1 calc R . .
H10C H -0.3769 0.1876 0.0168 0.086 Uiso 1 1 calc R . .
C14 C -0.1766(3) 0.0169(3) -0.2236(2) 0.0541(6) Uani 1 1 d . . .
H11A H -0.1305 0.0755 -0.2772 0.081 Uiso 1 1 calc R . .
H11B H -0.2843 -0.0471 -0.2746 0.081 Uiso 1 1 calc R . .
H11C H -0.1016 -0.0569 -0.2077 0.081 Uiso 1 1 calc R . .
C8 C 0.4346(3) 0.7015(3) 0.2934(2) 0.0467(6) Uani 1 1 d . . .
H8 H 0.3511 0.7714 0.3272 0.056 Uiso 1 1 calc R . .
H7 H 0.4603 0.7140 0.2085 0.056 Uiso 1 1 calc R . .
C7 C 0.4976(3) 0.4539(3) 0.3130(3) 0.0529(6) Uani 1 1 d . . .
C12 C 0.7821(3) 1.1379(3) 0.3988(3) 0.0584(7) Uani 1 1 d . . .
H14A H 0.8783 1.1660 0.4730 0.088 Uiso 1 1 calc R . .
H14B H 0.7293 1.2353 0.4081 0.088 Uiso 1 1 calc R . .
H14C H 0.8177 1.0991 0.3098 0.088 Uiso 1 1 calc R . .

loop_
_atom_site_aniso_label
_atom_site_aniso_U_11
_atom_site_aniso_U_22
_atom_site_aniso_U_33
_atom_site_aniso_U_23
_atom_site_aniso_U_13
_atom_site_aniso_U_12
F1 0.0565(9) 0.0810(11) 0.0452(8) 0.0093(7) 0.0036(6) -0.0019(7)
O2 0.0464(10) 0.0551(10) 0.0674(11) 0.0218(8) 0.0109(8) 0.0042(8)
O3 0.0463(9) 0.0429(9) 0.0777(12) 0.0263(8) 0.0066(8) 0.0012(7)
F2 0.0453(8) 0.1113(14) 0.0666(10) 0.0087(9) 0.0143(7) -0.0245(8)
N2 0.0376(9) 0.0472(11) 0.0497(11) 0.0168(9) 0.0006(8) -0.0082(8)
N1 0.0395(10) 0.0365(10) 0.0546(11) 0.0160(8) -0.0052(8) -0.0033(8)
C6 0.0370(11) 0.0451(13) 0.0501(13) 0.0191(10) 0.0058(9) -0.0007(9)
C2 0.0403(11) 0.0366(12) 0.0505(13) 0.0155(10) -0.0014(9) -0.0032(9)
O1 0.0633(11) 0.0443(11) 0.1077(16) 0.0363(10) -0.0202(10) -0.0069(9)
C5 0.0364(11) 0.0365(11) 0.0486(13) 0.0182(9) -0.0002(9) -0.0038(9)
C1 0.0476(12) 0.0428(12) 0.0423(12) 0.0143(10) 0.0033(10) 0.0025(10)
C4 0.0435(12) 0.0553(14) 0.0472(13) 0.0105(11) 0.0065(10) -0.0085(11)
C3 0.0382(12) 0.0582(15) 0.0589(15) 0.0183(12) 0.0093(10) -0.0070(10)
C11 0.0416(12) 0.0417(12) 0.0402(12) 0.0123(9) 0.0009(9) 0.0000(9)
C9 0.0430(12) 0.0439(13) 0.0494(13) 0.0154(10) -0.0003(9) -0.0022(10)
C10 0.0459(12) 0.0412(13) 0.0690(16) 0.0237(11) -0.0095(11) -0.0028(10)
C13 0.0425(12) 0.0641(16) 0.0605(15) 0.0243(12) 0.0029(11) -0.0125(11)
C14 0.0479(13) 0.0470(13) 0.0546(14) 0.0109(11) -0.0014(10) -0.0065(10)
C8 0.0404(11) 0.0373(12) 0.0562(13) 0.0155(10) -0.0017(10) -0.0010(9)
C7 0.0488(13) 0.0430(14) 0.0619(15) 0.0219(11) -0.0055(11) -0.0033(10)
C12 0.0528(14) 0.0468(14) 0.0784(18) 0.0311(13) 0.0060(12) -0.0020(11)

loop_
_atom_type_symbol
_atom_type_description
_atom_type_scat_dispersion_real
_atom_type_scat_dispersion_imag
_atom_type_scat_source
C C 0.0181 0.0091 'International Tables Vol C Tables 4.2.6.8 and 6.1.1.4'
H H 0.0000 0.0000 'International Tables Vol C Tables 4.2.6.8 and 6.1.1.4'
N N 0.0311 0.0180 'International Tables Vol C Tables 4.2.6.8 and 6.1.1.4'
O O 0.0492 0.0322 'International Tables Vol C Tables 4.2.6.8 and 6.1.1.4'
F F 0.0727 0.0534 'International Tables Vol C Tables 4.2.6.8 and 6.1.1.4'

loop_
_geom_angle_atom_site_label_1
_geom_angle_atom_site_label_2
_geom_angle_atom_site_label_3
_geom_angle
_geom_angle_site_symmetry_1
_geom_angle_site_symmetry_3
_geom_angle_publ_flag
C11 O3 C12 115.36(18) . . ?
C5 N2 C13 118.85(18) . . ?
C5 N2 C14 118.78(18) . . ?
C13 N2 C14 115.90(18) . . ?
C2 N1 C8 122.91(17) . . ?
C7 N1 C2 121.37(18) . . ?
C7 N1 C8 113.67(18) . . ?
C5 C6 H1 120.2 . . ?
C1 C6 H1 120.2 . . ?
C1 C6 C5 119.5(2) . . ?
C1 C2 N1 123.6(2) . . ?
C1 C2 C3 114.38(19) . . ?
C3 C2 N1 121.9(2) . . ?
N2 C5 C6 121.68(19) . . ?
N2 C5 C4 120.7(2) . . ?
C4 C5 C6 117.65(19) . . ?
F1 C1 C6 117.84(19) . . ?
F1 C1 C2 117.83(18) . . ?
C6 C1 C2 124.3(2) . . ?
C5 C4 H5 120.3 . . ?
C3 C4 C5 119.4(2) . . ?
C3 C4 H5 120.3 . . ?
F2 C3 C2 117.12(19) . . ?
F2 C3 C4 118.1(2) . . ?
C4 C3 C2 124.8(2) . . ?
O2 C11 O3 123.3(2) . . ?
O2 C11 C9 125.1(2) . . ?
O3 C11 C9 111.59(18) . . ?
C11 C9 H0aa 108.9 . . ?
C11 C9 C10 113.42(19) . . ?
C11 C9 C8 112.51(19) . . ?
C10 C9 H0aa 108.9 . . ?
C10 C9 C8 104.11(18) . . ?
C8 C9 H0aa 108.9 . . ?
C9 C10 H9A 110.7 . . ?
C9 C10 H9B 110.7 . . ?
H9A C10 H9B 108.8 . . ?
C7 C10 C9 105.20(18) . . ?
C7 C10 H9A 110.7 . . ?
C7 C10 H9B 110.7 . . ?
N2 C13 H10A 109.5 . . ?
N2 C13 H10B 109.5 . . ?
N2 C13 H10C 109.5 . . ?
H10A C13 H10B 109.5 . . ?
H10A C13 H10C 109.5 . . ?
H10B C13 H10C 109.5 . . ?
N2 C14 H11A 109.5 . . ?
N2 C14 H11B 109.5 . . ?
N2 C14 H11C 109.5 . . ?
H11A C14 H11B 109.5 . . ?
H11A C14 H11C 109.5 . . ?
H11B C14 H11C 109.5 . . ?
N1 C8 C9 102.29(17) . . ?
N1 C8 H8 111.3 . . ?
N1 C8 H7 111.3 . . ?
C9 C8 H8 111.3 . . ?
C9 C8 H7 111.3 . . ?
H8 C8 H7 109.2 . . ?
N1 C7 C10 108.17(19) . . ?
O1 C7 N1 124.7(2) . . ?
O1 C7 C10 127.1(2) . . ?
O3 C12 H14A 109.5 . . ?
O3 C12 H14B 109.5 . . ?
O3 C12 H14C 109.5 . . ?
H14A C12 H14B 109.5 . . ?
H14A C12 H14C 109.5 . . ?
H14B C12 H14C 109.5 . . ?

loop_
_geom_bond_atom_site_label_1
_geom_bond_atom_site_label_2
_geom_bond_distance
_geom_bond_site_symmetry_2
_geom_bond_publ_flag
F1 C1 1.359(3) . ?
O2 C11 1.196(3) . ?
O3 C11 1.335(3) . ?
O3 C12 1.458(3) . ?
F2 C3 1.357(3) . ?
N2 C5 1.379(3) . ?
N2 C13 1.451(3) . ?
N2 C14 1.455(3) . ?
N1 C2 1.425(3) . ?
N1 C8 1.460(3) . ?
N1 C7 1.359(3) . ?
C6 H1 0.9500 . ?
C6 C5 1.406(3) . ?
C6 C1 1.373(3) . ?
C2 C1 1.376(3) . ?
C2 C3 1.381(3) . ?
O1 C7 1.222(3) . ?
C5 C4 1.399(3) . ?
C4 H5 0.9500 . ?
C4 C3 1.367(3) . ?
C11 C9 1.503(3) . ?
C9 H0aa 1.0000 . ?
C9 C10 1.515(3) . ?
C9 C8 1.552(3) . ?
C10 H9A 0.9900 . ?
C10 H9B 0.9900 . ?
C10 C7 1.503(3) . ?
C13 H10A 0.9800 . ?
C13 H10B 0.9800 . ?
C13 H10C 0.9800 . ?
C14 H11A 0.9800 . ?
C14 H11B 0.9800 . ?
C14 H11C 0.9800 . ?
C8 H8 0.9900 . ?
C8 H7 0.9900 . ?
C12 H14A 0.9800 . ?
C12 H14B 0.9800 . ?
C12 H14C 0.9800 . ?

loop_
_geom_torsion_atom_site_label_1
_geom_torsion_atom_site_label_2
_geom_torsion_atom_site_label_3
_geom_torsion_atom_site_label_4
_geom_torsion
_geom_torsion_site_symmetry_1
_geom_torsion_site_symmetry_2
_geom_torsion_site_symmetry_3
_geom_torsion_site_symmetry_4
_geom_torsion_publ_flag
O2 C11 C9 C10 -2.5(3) . . . . ?
O2 C11 C9 C8 -120.4(2) . . . . ?
O3 C11 C9 C10 177.87(19) . . . . ?
O3 C11 C9 C8 60.0(2) . . . . ?
N2 C5 C4 C3 -178.4(2) . . . . ?
N1 C2 C1 F1 2.6(3) . . . . ?
N1 C2 C1 C6 -175.0(2) . . . . ?
N1 C2 C3 F2 -3.7(4) . . . . ?
N1 C2 C3 C4 175.4(2) . . . . ?
C6 C5 C4 C3 1.4(4) . . . . ?
C2 N1 C8 C9 176.64(19) . . . . ?
C2 N1 C7 O1 -9.6(4) . . . . ?
C2 N1 C7 C10 169.6(2) . . . . ?
C5 C6 C1 F1 -178.01(19) . . . . ?
C5 C6 C1 C2 -0.4(4) . . . . ?
C5 C4 C3 F2 178.9(2) . . . . ?
C5 C4 C3 C2 -0.3(4) . . . . ?
C1 C6 C5 N2 178.7(2) . . . . ?
C1 C6 C5 C4 -1.1(3) . . . . ?
C1 C2 C3 F2 179.7(2) . . . . ?
C1 C2 C3 C4 -1.2(4) . . . . ?
C3 C2 C1 F1 179.1(2) . . . . ?
C3 C2 C1 C6 1.5(3) . . . . ?
C11 C9 C10 C7 -145.2(2) . . . . ?
C11 C9 C8 N1 148.21(19) . . . . ?
C9 C10 C7 N1 11.6(3) . . . . ?
C9 C10 C7 O1 -169.2(3) . . . . ?
C10 C9 C8 N1 25.0(2) . . . . ?
C13 N2 C5 C6 -11.3(3) . . . . ?
C13 N2 C5 C4 168.5(2) . . . . ?
C14 N2 C5 C6 -162.0(2) . . . . ?
C14 N2 C5 C4 17.9(3) . . . . ?
C8 N1 C2 C1 -97.5(3) . . . . ?
C8 N1 C2 C3 86.2(3) . . . . ?
C8 N1 C7 O1 -173.8(2) . . . . ?
C8 N1 C7 C10 5.4(3) . . . . ?
C8 C9 C10 C7 -22.6(3) . . . . ?
C7 N1 C2 C1 99.8(3) . . . . ?
C7 N1 C2 C3 -76.5(3) . . . . ?
C7 N1 C8 C9 -19.5(3) . . . . ?
C12 O3 C11 O2 -0.2(3) . . . . ?
C12 O3 C11 C9 179.36(19) . . . . ?
